data_2228172
loop_
_publ_author_name
'Dr\"ose, Peter'
'Hrib, Cristian G.'
'Blaurock, Steffen'
'Edelmann, Frank T.'

_publ_section_title
;
 Tris(<i>N</i>,<i>N</i>'-diisopropylbenzamidinato)cerium(III)
;
_journal_coeditor_code ZL2316
_journal_issue 11
_journal_name_full 'Acta Crystallographica Section E'
_journal_page_first m1474
_journal_paper_doi 10.1107/S1600536810042704
_journal_volume 66
_journal_year 2010
_chemical_formula_iupac '[Ce (C13 H19 N2)3]'
_chemical_formula_sum 'C39 H57 Ce N6'
_chemical_formula_weight 750.03
_chemical_name_systematic
;
Tris(<i>N</i>,<i>N</i>'-diisopropylbenzamidinato)cerium(III)
;
_space_group_IT_number 15
_symmetry_cell_setting monoclinic
_symmetry_space_group_name_Hall '-C 2yc'
_symmetry_space_group_name_H-M 'C 1 2/c 1'
_atom_sites_solution_hydrogens geom
_atom_sites_solution_primary direct
_atom_sites_solution_secondary difmap
_audit_creation_method SHELXL-97
_cell_angle_alpha 90.00
_cell_angle_beta 98.324(2)
_cell_angle_gamma 90.00
_cell_formula_units_Z 4
_cell_length_a 14.1225(4)
_cell_length_b 18.5957(6)
_cell_length_c 15.6544(4)
_cell_measurement_reflns_used 58857
_cell_measurement_temperature 133(2)
_cell_measurement_theta_max 29.58
_cell_measurement_theta_min 2.12
_cell_volume 4067.8(2)
_computing_cell_refinement 'X-AREA (Stoe & Cie, 2002)'
_computing_data_collection 'X-AREA (Stoe & Cie, 2002)'
_computing_data_reduction 'X-RED (Stoe & Cie, 2002)'
_computing_molecular_graphics 'XP (Siemens, 1994)'
_computing_publication_material 'SHELXL97 (Sheldrick, 2008)'
_computing_structure_refinement 'SHELXL97 (Sheldrick, 2008)'
_computing_structure_solution 'SHELXS97 (Sheldrick, 2008)'
_diffrn_ambient_temperature 133(2)
_diffrn_detector_area_resol_mean 6.67
_diffrn_measured_fraction_theta_full 0.991
_diffrn_measured_fraction_theta_max 0.991
_diffrn_measurement_device_type 'Stoe IPDS 2T'
_diffrn_measurement_method 'rotation method'
_diffrn_radiation_monochromator 'plane graphite'
_diffrn_radiation_source 'fine-focus sealed tube'
_diffrn_radiation_type 'Mo K\a'
_diffrn_radiation_wavelength 0.71073
_diffrn_reflns_av_R_equivalents 0.0480
_diffrn_reflns_av_sigmaI/netI 0.0243
_diffrn_reflns_limit_h_max 19
_diffrn_reflns_limit_h_min -19
_diffrn_reflns_limit_k_max 25
_diffrn_reflns_limit_k_min -25
_diffrn_reflns_limit_l_max 20
_diffrn_reflns_limit_l_min -21
_diffrn_reflns_number 32963
_diffrn_reflns_theta_full 29.22
_diffrn_reflns_theta_max 29.22
_diffrn_reflns_theta_min 2.12
_exptl_absorpt_coefficient_mu 1.151
_exptl_absorpt_correction_type none
_exptl_crystal_colour yellow
_exptl_crystal_density_diffrn 1.225
_exptl_crystal_density_method 'not measured'
_exptl_crystal_description prism
_exptl_crystal_F_000 1564
_exptl_crystal_size_max 0.30
_exptl_crystal_size_mid 0.20
_exptl_crystal_size_min 0.10
_refine_diff_density_max 0.643
_refine_diff_density_min -0.997
_refine_ls_extinction_method none
_refine_ls_goodness_of_fit_ref 1.108
_refine_ls_hydrogen_treatment constr
_refine_ls_matrix_type full
_refine_ls_number_parameters 230
_refine_ls_number_reflns 5485
_refine_ls_number_restraints 0
_refine_ls_restrained_S_all 1.108
_refine_ls_R_factor_all 0.0299
_refine_ls_R_factor_gt 0.0263
_refine_ls_shift/su_max 0.002
_refine_ls_shift/su_mean 0.000
_refine_ls_structure_factor_coef Fsqd
_refine_ls_weighting_details 'calc w=1/[\s^2^(Fo^2^)+(0.0310P)^2^+1.6552P] where P=(Fo^2^+2Fc^2^)/3'
_refine_ls_weighting_scheme calc
_refine_ls_wR_factor_gt 0.0601
_refine_ls_wR_factor_ref 0.0614
_reflns_number_gt 5147
_reflns_number_total 5485
_reflns_threshold_expression I>2sigma(I)
_cod_data_source_file zl2316.cif
_cod_data_source_block I
_cod_original_sg_symbol_H-M 'C 2/c'
_cod_database_code 2228172
_cod_database_fobs_code 2228172

loop_
_symmetry_equiv_pos_as_xyz
'x, y, z'
'-x, y, -z+1/2'
'x+1/2, y+1/2, z'
'-x+1/2, y+1/2, -z+1/2'
'-x, -y, -z'
'x, -y, z-1/2'
'-x+1/2, -y+1/2, -z'
'x+1/2, -y+1/2, z-1/2'

loop_
_atom_site_type_symbol
_atom_site_label
_atom_site_fract_x
_atom_site_fract_y
_atom_site_fract_z
_atom_site_U_iso_or_equiv
_atom_site_adp_type
_atom_site_calc_flag
_atom_site_refinement_flags
_atom_site_occupancy
_atom_site_disorder_assembly
_atom_site_disorder_group
Ce Ce 0.5000 0.699350(7) 0.7500 0.03398(5) Uani d S 1 . .
N N1 0.56280(13) 0.78730(10) 0.86347(14) 0.0595(5) Uani d . 1 . .
N N2 0.41661(11) 0.74104(9) 0.87036(11) 0.0465(4) Uani d . 1 . .
N N3 0.57059(11) 0.57999(8) 0.79492(11) 0.0471(4) Uani d . 1 A .
C C1 0.48506(13) 0.78591(10) 0.90212(13) 0.0444(4) Uani d . 1 . .
C C2 0.47606(12) 0.83394(10) 0.97814(12) 0.0413(4) Uani d . 1 . .
C C3 0.52818(15) 0.82015(13) 1.05786(14) 0.0526(4) Uani d . 1 . .
H H3 0.5700 0.7799 1.0648 0.063 Uiso calc R 1 . .
C C4 0.52048(16) 0.86400(15) 1.12785(15) 0.0599(5) Uani d . 1 . .
H H4 0.5566 0.8536 1.1825 0.072 Uiso calc R 1 . .
C C5 0.46115(17) 0.92218(13) 1.11859(15) 0.0592(5) Uani d . 1 . .
H H5 0.4554 0.9521 1.1667 0.071 Uiso calc R 1 . .
C C6 0.40972(18) 0.93729(12) 1.03927(16) 0.0606(5) Uani d . 1 . .
H H6 0.3692 0.9783 1.0325 0.073 Uiso calc R 1 . .
C C7 0.41652(16) 0.89307(11) 0.96895(14) 0.0521(4) Uani d . 1 . .
H H7 0.3801 0.9036 0.9145 0.062 Uiso calc R 1 . .
C C8 0.33639(13) 0.72355(12) 0.91592(13) 0.0475(4) Uani d . 1 . .
H H8 0.3350 0.7586 0.9641 0.057 Uiso calc R 1 . .
C C9 0.3499(2) 0.64907(17) 0.9530(2) 0.0829(9) Uani d . 1 . .
H H9A 0.3575 0.6149 0.9068 0.124 Uiso calc R 1 . .
H H9B 0.2938 0.6357 0.9798 0.124 Uiso calc R 1 . .
H H9C 0.4071 0.6480 0.9966 0.124 Uiso calc R 1 . .
C C10 0.24360(16) 0.7286(2) 0.85526(17) 0.0734(7) Uani d . 1 . .
H H10A 0.2345 0.7780 0.8338 0.110 Uiso calc R 1 . .
H H10B 0.1904 0.7153 0.8860 0.110 Uiso calc R 1 . .
H H10C 0.2454 0.6958 0.8065 0.110 Uiso calc R 1 . .
C C11 0.63744(17) 0.84142(15) 0.88303(17) 0.0688(7) Uani d . 1 . .
H H11 0.6314 0.8656 0.9391 0.083 Uiso calc R 1 . .
C C12 0.6317(3) 0.89570(16) 0.8125(3) 0.1140(15) Uani d . 1 . .
H H12A 0.6431 0.8721 0.7589 0.171 Uiso calc R 1 . .
H H12B 0.6803 0.9329 0.8280 0.171 Uiso calc R 1 . .
H H12C 0.5680 0.9178 0.8040 0.171 Uiso calc R 1 . .
C C13 0.7336(2) 0.8035(2) 0.8890(3) 0.1099(14) Uani d . 1 . .
H H13A 0.7361 0.7641 0.9309 0.165 Uiso calc R 1 . .
H H13B 0.7851 0.8378 0.9076 0.165 Uiso calc R 1 . .
H H13C 0.7414 0.7840 0.8322 0.165 Uiso calc R 1 . .
C C14 0.5000 0.54307(13) 0.7500 0.0408(5) Uani d S 1 . .
C C15 0.5009(10) 0.46299(10) 0.7603(6) 0.0382(13) Uani d PG 0.50 A -1
C C16 0.4568(8) 0.4312(3) 0.8245(4) 0.068(2) Uani d PG 0.50 A -1
H H16 0.4272 0.4603 0.8630 0.081 Uiso calc PR 0.50 A -1
C C17 0.4559(5) 0.3567(3) 0.8326(3) 0.088(2) Uani d PG 0.50 A -1
H H17 0.4258 0.3350 0.8765 0.105 Uiso calc PR 0.50 A -1
C C18 0.4992(6) 0.31412(11) 0.7763(4) 0.074(2) Uani d PG 0.50 A -1
H H18 0.4986 0.2633 0.7818 0.089 Uiso calc PR 0.50 A -1
C C17A 0.5434(4) 0.3460(2) 0.7121(3) 0.0754(19) Uani d PG 0.50 A -1
H H17A 0.5729 0.3168 0.6736 0.090 Uiso calc PR 0.50 A -1
C C16A 0.5442(7) 0.4204(2) 0.7040(4) 0.0574(15) Uani d PG 0.50 A -1
H H16A 0.5744 0.4421 0.6601 0.069 Uiso calc PR 0.50 A -1
C C19 0.64510(15) 0.54478(12) 0.85451(16) 0.0561(5) Uani d . 1 . .
H H19 0.6431 0.4920 0.8424 0.067 Uiso calc R 1 A .
C C20 0.74139(19) 0.5732(2) 0.8419(3) 0.0961(11) Uani d . 1 A .
H H20A 0.7531 0.5625 0.7830 0.144 Uiso calc R 1 . .
H H20B 0.7909 0.5502 0.8833 0.144 Uiso calc R 1 . .
H H20C 0.7432 0.6253 0.8511 0.144 Uiso calc R 1 . .
C C21 0.6265(3) 0.5570(3) 0.9468(2) 0.1027(12) Uani d . 1 A .
H H21A 0.6280 0.6086 0.9593 0.154 Uiso calc R 1 . .
H H21B 0.6759 0.5326 0.9869 0.154 Uiso calc R 1 . .
H H21C 0.5635 0.5376 0.9536 0.154 Uiso calc R 1 . .

loop_
_atom_site_aniso_label
_atom_site_aniso_U_11
_atom_site_aniso_U_22
_atom_site_aniso_U_33
_atom_site_aniso_U_12
_atom_site_aniso_U_13
_atom_site_aniso_U_23
Ce 0.03793(7) 0.03059(7) 0.03552(7) 0.000 0.01243(5) 0.000
N1 0.0504(9) 0.0655(11) 0.0698(12) -0.0243(8) 0.0333(8) -0.0329(9)
N2 0.0442(7) 0.0518(9) 0.0486(8) -0.0133(7) 0.0235(7) -0.0136(7)
N3 0.0468(8) 0.0351(7) 0.0554(9) 0.0003(6) -0.0058(7) 0.0001(6)
C1 0.0440(8) 0.0453(9) 0.0476(9) -0.0064(7) 0.0195(7) -0.0107(7)
C2 0.0411(8) 0.0422(9) 0.0439(9) -0.0063(7) 0.0174(7) -0.0080(7)
C3 0.0478(10) 0.0607(11) 0.0509(11) 0.0047(9) 0.0124(8) -0.0057(9)
C4 0.0549(11) 0.0809(15) 0.0447(10) -0.0078(11) 0.0102(9) -0.0118(10)
C5 0.0656(12) 0.0619(13) 0.0543(11) -0.0135(10) 0.0229(10) -0.0223(10)
C6 0.0748(14) 0.0459(10) 0.0651(13) 0.0059(10) 0.0232(11) -0.0104(10)
C7 0.0615(11) 0.0483(10) 0.0481(10) 0.0035(9) 0.0138(8) -0.0037(8)
C8 0.0432(9) 0.0557(10) 0.0478(10) -0.0125(8) 0.0215(8) -0.0093(8)
C9 0.0660(15) 0.0777(18) 0.112(2) -0.0061(13) 0.0372(15) 0.0276(17)
C10 0.0447(11) 0.117(2) 0.0627(14) -0.0066(12) 0.0206(10) -0.0024(15)
C11 0.0597(12) 0.0783(16) 0.0766(15) -0.0355(12) 0.0377(11) -0.0441(13)
C12 0.093(2) 0.0517(15) 0.193(4) -0.0297(15) 0.006(3) 0.003(2)
C13 0.0566(15) 0.127(3) 0.139(4) -0.0321(17) -0.0075(19) 0.001(3)
C14 0.0412(11) 0.0337(11) 0.0476(13) 0.000 0.0075(10) 0.000
C15 0.0347(11) 0.0388(12) 0.041(4) 0.004(2) 0.005(3) -0.0062(17)
C16 0.079(4) 0.047(3) 0.087(6) 0.006(3) 0.043(5) 0.005(3)
C17 0.097(5) 0.056(3) 0.120(7) 0.005(3) 0.053(5) 0.017(4)
C18 0.076(3) 0.0347(19) 0.113(7) -0.001(2) 0.021(5) 0.004(2)
C17A 0.089(4) 0.035(3) 0.111(6) 0.008(3) 0.045(4) -0.013(3)
C16A 0.071(3) 0.038(2) 0.070(4) 0.003(2) 0.035(3) -0.004(2)
C19 0.0502(10) 0.0450(10) 0.0678(13) 0.0025(8) -0.0093(9) 0.0033(9)
C20 0.0523(13) 0.106(2) 0.124(3) -0.0045(14) -0.0092(15) 0.042(2)
C21 0.098(2) 0.143(3) 0.0621(17) 0.027(2) -0.0057(16) 0.018(2)

loop_
_atom_type_symbol
_atom_type_description
_atom_type_scat_dispersion_real
_atom_type_scat_dispersion_imag
_atom_type_scat_source
C C 0.0033 0.0016 'International Tables Vol C Tables 4.2.6.8 and 6.1.1.4'
H H 0.0000 0.0000 'International Tables Vol C Tables 4.2.6.8 and 6.1.1.4'
N N 0.0061 0.0033 'International Tables Vol C Tables 4.2.6.8 and 6.1.1.4'
Ce Ce -0.2486 2.6331 'International Tables Vol C Tables 4.2.6.8 and 6.1.1.4'

loop_
_geom_angle_atom_site_label_1
_geom_angle_atom_site_label_2
_geom_angle_atom_site_label_3
_geom_angle_site_symmetry_1
_geom_angle_site_symmetry_3
_geom_angle
_geom_angle_publ_flag
N1 Ce N1 . 2_656 97.57(11) ?
N1 Ce N2 . . 53.95(5) ?
N1 Ce N2 2_656 . 100.23(6) ?
N1 Ce N2 . 2_656 100.23(6) ?
N1 Ce N2 2_656 2_656 53.95(5) ?
N2 Ce N2 . 2_656 143.66(8) ?
N1 Ce N3 . 2_656 151.12(7) ?
N1 Ce N3 2_656 2_656 107.34(7) ?
N2 Ce N3 . 2_656 106.11(6) ?
N2 Ce N3 2_656 2_656 106.13(6) ?
N1 Ce N3 . . 107.34(7) ?
N1 Ce N3 2_656 . 151.12(7) ?
N2 Ce N3 . . 106.13(6) ?
N2 Ce N3 2_656 . 106.11(6) ?
N3 Ce N3 2_656 . 54.12(7) ?
N1 Ce C14 . . 131.22(6) ?
N1 Ce C14 2_656 . 131.22(6) ?
N2 Ce C14 . . 108.17(4) ?
N2 Ce C14 2_656 . 108.17(4) ?
N1 Ce C1 2_656 . 99.24(7) ?
N2 Ce C1 2_656 . 123.14(6) ?
N3 Ce C1 2_656 . 130.59(6) ?
N3 Ce C1 . . 109.60(6) ?
C14 Ce C1 . . 123.62(4) ?
N1 Ce C1 . 2_656 99.24(7) ?
N2 Ce C1 . 2_656 123.14(6) ?
N3 Ce C1 2_656 2_656 109.60(6) ?
N3 Ce C1 . 2_656 130.59(6) ?
C14 Ce C1 . 2_656 123.62(4) ?
C1 Ce C1 . 2_656 112.76(8) ?
C1 N1 C11 . . 122.56(17) ?
C1 N1 Ce . . 94.58(12) ?
C11 N1 Ce . . 141.07(13) ?
C1 N2 C8 . . 122.34(16) ?
C1 N2 Ce . . 94.66(10) ?
C8 N2 Ce . . 141.91(12) ?
C14 N3 C19 . . 121.67(16) ?
C14 N3 Ce . . 94.14(12) ?
C19 N3 Ce . . 143.45(13) ?
N2 C1 N1 . . 116.73(16) ?
N2 C1 C2 . . 122.10(15) ?
N1 C1 C2 . . 121.17(16) ?
N2 C1 Ce . . 58.46(9) ?
N1 C1 Ce . . 58.33(10) ?
C2 C1 Ce . . 177.18(14) ?
C3 C2 C7 . . 118.72(18) ?
C3 C2 C1 . . 120.63(18) ?
C7 C2 C1 . . 120.65(18) ?
C2 C3 C4 . . 121.0(2) ?
C2 C3 H3 . . 119.5 ?
C4 C3 H3 . . 119.5 ?
C5 C4 C3 . . 120.1(2) ?
C5 C4 H4 . . 120.0 ?
C3 C4 H4 . . 120.0 ?
C4 C5 C6 . . 119.7(2) ?
C4 C5 H5 . . 120.2 ?
C6 C5 H5 . . 120.2 ?
C5 C6 C7 . . 120.5(2) ?
C5 C6 H6 . . 119.8 ?
C7 C6 H6 . . 119.8 ?
C2 C7 C6 . . 120.0(2) ?
C2 C7 H7 . . 120.0 ?
C6 C7 H7 . . 120.0 ?
N2 C8 C9 . . 109.27(18) ?
N2 C8 C10 . . 110.12(17) ?
C9 C8 C10 . . 110.5(2) ?
N2 C8 H8 . . 109.0 ?
C9 C8 H8 . . 109.0 ?
C10 C8 H8 . . 109.0 ?
C8 C9 H9A . . 109.5 ?
C8 C9 H9B . . 109.5 ?
H9A C9 H9B . . 109.5 ?
C8 C9 H9C . . 109.5 ?
H9A C9 H9C . . 109.5 ?
H9B C9 H9C . . 109.5 ?
C8 C10 H10A . . 109.5 ?
C8 C10 H10B . . 109.5 ?
H10A C10 H10B . . 109.5 ?
C8 C10 H10C . . 109.5 ?
H10A C10 H10C . . 109.5 ?
H10B C10 H10C . . 109.5 ?
N1 C11 C12 . . 110.6(2) ?
N1 C11 C13 . . 107.7(2) ?
C12 C11 C13 . . 108.2(3) ?
N1 C11 H11 . . 110.1 ?
C12 C11 H11 . . 110.1 ?
C13 C11 H11 . . 110.1 ?
C11 C12 H12A . . 109.5 ?
C11 C12 H12B . . 109.5 ?
H12A C12 H12B . . 109.5 ?
C11 C12 H12C . . 109.5 ?
H12A C12 H12C . . 109.5 ?
H12B C12 H12C . . 109.5 ?
C11 C13 H13A . . 109.5 ?
C11 C13 H13B . . 109.5 ?
H13A C13 H13B . . 109.5 ?
C11 C13 H13C . . 109.5 ?
H13A C13 H13C . . 109.5 ?
H13B C13 H13C . . 109.5 ?
N3 C14 N3 . 2_656 117.6(2) ?
N3 C14 C15 . 2_656 124.5(6) ?
N3 C14 C15 2_656 2_656 117.6(6) ?
N3 C14 C15 . . 117.6(6) ?
N3 C14 C15 2_656 . 124.5(6) ?
N3 C14 Ce . . 58.81(11) ?
N3 C14 Ce 2_656 . 58.81(11) ?
C15 C14 Ce 2_656 . 173.9(3) ?
C15 C14 Ce . . 173.9(3) ?
C16 C15 C16A . . 120.0 ?
C16 C15 C14 . . 120.2(5) ?
C16A C15 C14 . . 119.8(5) ?
C17 C16 C15 . . 120.0 ?
C17 C16 H16 . . 120.0 ?
C15 C16 H16 . . 120.0 ?
C16 C17 C18 . . 120.0 ?
C16 C17 H17 . . 120.0 ?
C18 C17 H17 . . 120.0 ?
C17A C18 C17 . . 120.0 ?
C17A C18 H18 . . 120.0 ?
C17 C18 H18 . . 120.0 ?
C18 C17A C16A . . 120.0 ?
C18 C17A H17A . . 120.0 ?
C16A C17A H17A . . 120.0 ?
C17A C16A C15 . . 120.0 ?
C17A C16A H16A . . 120.0 ?
C15 C16A H16A . . 120.0 ?
N3 C19 C20 . . 110.0(2) ?
N3 C19 C21 . . 109.4(2) ?
C20 C19 C21 . . 111.0(3) ?
N3 C19 H19 . . 108.8 ?
C20 C19 H19 . . 108.8 ?
C21 C19 H19 . . 108.8 ?
C19 C20 H20A . . 109.5 ?
C19 C20 H20B . . 109.5 ?
H20A C20 H20B . . 109.5 ?
C19 C20 H20C . . 109.5 ?
H20A C20 H20C . . 109.5 ?
H20B C20 H20C . . 109.5 ?
C19 C21 H21A . . 109.5 ?
C19 C21 H21B . . 109.5 ?
H21A C21 H21B . . 109.5 ?
C19 C21 H21C . . 109.5 ?
H21A C21 H21C . . 109.5 ?
H21B C21 H21C . . 109.5 ?

loop_
_geom_bond_atom_site_label_1
_geom_bond_atom_site_label_2
_geom_bond_site_symmetry_2
_geom_bond_distance
_geom_bond_publ_flag
Ce N1 . 2.4820(17) ?
Ce N1 2_656 2.4820(17) ?
Ce N2 . 2.4860(14) ?
Ce N2 2_656 2.4860(14) ?
Ce N3 2_656 2.4924(15) ?
Ce N3 . 2.4924(15) ?
Ce C14 . 2.906(2) ?
Ce C1 . 2.9071(18) ?
Ce C1 2_656 2.9071(18) ?
N1 C1 . 1.328(2) ?
N1 C11 . 1.458(2) ?
N2 C1 . 1.319(2) ?
N2 C8 . 1.460(2) ?
N3 C14 . 1.325(2) ?
N3 C19 . 1.457(2) ?
C1 C2 . 1.508(2) ?
C2 C3 . 1.378(3) ?
C2 C7 . 1.379(3) ?
C3 C4 . 1.383(3) ?
C3 H3 . 0.9500 ?
C4 C5 . 1.363(4) ?
C4 H4 . 0.9500 ?
C5 C6 . 1.374(4) ?
C5 H5 . 0.9500 ?
C6 C7 . 1.389(3) ?
C6 H6 . 0.9500 ?
C7 H7 . 0.9500 ?
C8 C9 . 1.503(4) ?
C8 C10 . 1.506(3) ?
C8 H8 . 1.0000 ?
C9 H9A . 0.9800 ?
C9 H9B . 0.9800 ?
C9 H9C . 0.9800 ?
C10 H10A . 0.9800 ?
C10 H10B . 0.9800 ?
C10 H10C . 0.9800 ?
C11 C12 . 1.490(5) ?
C11 C13 . 1.521(5) ?
C11 H11 . 1.0000 ?
C12 H12A . 0.9800 ?
C12 H12B . 0.9800 ?
C12 H12C . 0.9800 ?
C13 H13A . 0.9800 ?
C13 H13B . 0.9800 ?
C13 H13C . 0.9800 ?
C14 N3 2_656 1.325(2) ?
C14 C15 2_656 1.498(3) ?
C14 C15 . 1.498(3) ?
C15 C16 . 1.3900 ?
C15 C16A . 1.3900 ?
C16 C17 . 1.3900 ?
C16 H16 . 0.9500 ?
C17 C18 . 1.3900 ?
C17 H17 . 0.9500 ?
C18 C17A . 1.3900 ?
C18 H18 . 0.9500 ?
C17A C16A . 1.3900 ?
C17A H17A . 0.9500 ?
C16A H16A . 0.9500 ?
C19 C20 . 1.498(4) ?
C19 C21 . 1.522(4) ?
C19 H19 . 1.0000 ?
C20 H20A . 0.9800 ?
C20 H20B . 0.9800 ?
C20 H20C . 0.9800 ?
C21 H21A . 0.9800 ?
C21 H21B . 0.9800 ?
C21 H21C . 0.9800 ?

loop_
_geom_torsion_atom_site_label_1
_geom_torsion_atom_site_label_2
_geom_torsion_atom_site_label_3
_geom_torsion_atom_site_label_4
_geom_torsion_site_symmetry_1
_geom_torsion_site_symmetry_2
_geom_torsion_site_symmetry_3
_geom_torsion_site_symmetry_4
_geom_torsion
_geom_torsion_publ_flag
N1 Ce N1 C1 2_656 . . . 95.52(15) ?
N2 Ce N1 C1 . . . . -1.66(13) ?
N2 Ce N1 C1 2_656 . . . 150.12(14) ?
N3 Ce N1 C1 2_656 . . . -54.1(2) ?
N3 Ce N1 C1 . . . . -99.29(15) ?
C14 Ce N1 C1 . . . . -84.48(15) ?
C1 Ce N1 C1 2_656 . . . 122.86(14) ?
N1 Ce N1 C11 2_656 . . . -67.9(3) ?
N2 Ce N1 C11 . . . . -165.1(3) ?
N2 Ce N1 C11 2_656 . . . -13.3(3) ?
N3 Ce N1 C11 2_656 . . . 142.4(3) ?
N3 Ce N1 C11 . . . . 97.3(3) ?
C14 Ce N1 C11 . . . . 112.1(3) ?
C1 Ce N1 C11 . . . . -163.4(4) ?
C1 Ce N1 C11 2_656 . . . -40.5(3) ?
N1 Ce N2 C1 . . . . 1.67(13) ?
N1 Ce N2 C1 2_656 . . . -90.29(14) ?
N2 Ce N2 C1 2_656 . . . -50.10(12) ?
N3 Ce N2 C1 2_656 . . . 158.16(12) ?
N3 Ce N2 C1 . . . . 101.64(13) ?
C14 Ce N2 C1 . . . . 129.90(12) ?
C1 Ce N2 C1 2_656 . . . -74.56(17) ?
N1 Ce N2 C8 . . . . -165.3(3) ?
N1 Ce N2 C8 2_656 . . . 102.8(2) ?
N2 Ce N2 C8 2_656 . . . 143.0(2) ?
N3 Ce N2 C8 2_656 . . . -8.8(2) ?
N3 Ce N2 C8 . . . . -65.3(2) ?
C14 Ce N2 C8 . . . . -37.0(2) ?
C1 Ce N2 C8 . . . . -166.9(3) ?
C1 Ce N2 C8 2_656 . . . 118.5(2) ?
N1 Ce N3 C14 . . . . 155.00(8) ?
N1 Ce N3 C14 2_656 . . . -56.63(17) ?
N2 Ce N3 C14 . . . . 98.47(9) ?
N2 Ce N3 C14 2_656 . . . -98.51(9) ?
C1 Ce N3 C14 . . . . 126.50(9) ?
C1 Ce N3 C14 2_656 . . . -85.72(11) ?
N1 Ce N3 C19 . . . . -14.0(3) ?
N1 Ce N3 C19 2_656 . . . 134.4(2) ?
N2 Ce N3 C19 . . . . -70.5(3) ?
N2 Ce N3 C19 2_656 . . . 92.5(3) ?
N3 Ce N3 C19 2_656 . . . -169.0(3) ?
C14 Ce N3 C19 . . . . -169.0(3) ?
C1 Ce N3 C19 . . . . -42.5(3) ?
C1 Ce N3 C19 2_656 . . . 105.3(3) ?
C8 N2 C1 N1 . . . . 167.7(2) ?
Ce N2 C1 N1 . . . . -2.8(2) ?
C8 N2 C1 C2 . . . . -12.8(3) ?
Ce N2 C1 C2 . . . . 176.75(17) ?
C8 N2 C1 Ce . . . . 170.5(2) ?
C11 N1 C1 N2 . . . . 170.5(2) ?
Ce N1 C1 N2 . . . . 2.8(2) ?
C11 N1 C1 C2 . . . . -9.0(4) ?
Ce N1 C1 C2 . . . . -176.75(17) ?
C11 N1 C1 Ce . . . . 167.7(3) ?
N1 Ce C1 N2 . . . . -177.0(2) ?
N1 Ce C1 N2 2_656 . . . 94.41(13) ?
N2 Ce C1 N2 2_656 . . . 147.12(11) ?
N3 Ce C1 N2 2_656 . . . -28.07(16) ?
N3 Ce C1 N2 . . . . -87.12(13) ?
C14 Ce C1 N2 . . . . -61.08(14) ?
C1 Ce C1 N2 2_656 . . . 118.92(14) ?
N1 Ce C1 N1 2_656 . . . -88.55(18) ?
N2 Ce C1 N1 . . . . 177.0(2) ?
N2 Ce C1 N1 2_656 . . . -35.84(17) ?
N3 Ce C1 N1 2_656 . . . 148.96(14) ?
N3 Ce C1 N1 . . . . 89.91(15) ?
C14 Ce C1 N1 . . . . 115.96(14) ?
C1 Ce C1 N1 2_656 . . . -64.04(14) ?
N2 C1 C2 C3 . . . . 107.5(2) ?
N1 C1 C2 C3 . . . . -73.0(3) ?
N2 C1 C2 C7 . . . . -73.4(3) ?
N1 C1 C2 C7 . . . . 106.2(2) ?
C7 C2 C3 C4 . . . . 0.7(3) ?
C1 C2 C3 C4 . . . . 179.88(19) ?
C2 C3 C4 C5 . . . . -0.4(4) ?
C3 C4 C5 C6 . . . . -0.5(4) ?
C4 C5 C6 C7 . . . . 1.1(4) ?
C3 C2 C7 C6 . . . . -0.2(3) ?
C1 C2 C7 C6 . . . . -179.3(2) ?
C5 C6 C7 C2 . . . . -0.8(4) ?
C1 N2 C8 C9 . . . . -105.7(3) ?
Ce N2 C8 C9 . . . . 58.8(3) ?
C1 N2 C8 C10 . . . . 132.7(2) ?
Ce N2 C8 C10 . . . . -62.8(3) ?
C1 N1 C11 C12 . . . . -104.8(3) ?
Ce N1 C11 C12 . . . . 55.4(4) ?
C1 N1 C11 C13 . . . . 137.2(3) ?
Ce N1 C11 C13 . . . . -62.6(4) ?
C19 N3 C14 N3 . . . 2_656 172.3(2) ?
C19 N3 C14 C15 . . . 2_656 -13.8(4) ?
Ce N3 C14 C15 . . . 2_656 173.9(3) ?
C19 N3 C14 C15 . . . . -2.0(4) ?
Ce N3 C14 C15 . . . . -174.3(3) ?
C19 N3 C14 Ce . . . . 172.3(2) ?
N1 Ce C14 N3 . . . . -32.43(11) ?
N1 Ce C14 N3 2_656 . . . 147.57(11) ?
N2 Ce C14 N3 . . . . -90.02(10) ?
N2 Ce C14 N3 2_656 . . . 89.98(10) ?
C1 Ce C14 N3 . . . . -65.41(11) ?
C1 Ce C14 N3 2_656 . . . 114.59(11) ?
N1 Ce C14 N3 . . . 2_656 147.57(11) ?
N1 Ce C14 N3 2_656 . . 2_656 -32.43(11) ?
N2 Ce C14 N3 . . . 2_656 89.98(10) ?
N2 Ce C14 N3 2_656 . . 2_656 -90.02(10) ?
C1 Ce C14 N3 . . . 2_656 114.59(11) ?
C1 Ce C14 N3 2_656 . . 2_656 -65.41(11) ?
N3 C14 C15 C16 . . . . 88.9(6) ?
N3 C14 C15 C16 2_656 . . . -85.0(5) ?
C15 C14 C15 C16 2_656 . . . -144(5) ?
N3 C14 C15 C16A . . . . -92.6(5) ?
N3 C14 C15 C16A 2_656 . . . 93.5(6) ?
C15 C14 C15 C16A 2_656 . . . 34(4) ?
C14 C15 C16 C17 . . . . 178.5(11) ?
C14 C15 C16A C17A . . . . -178.5(11) ?
C14 N3 C19 C20 . . . . 134.4(2) ?
Ce N3 C19 C20 . . . . -58.5(4) ?
C14 N3 C19 C21 . . . . -103.4(3) ?
Ce N3 C19 C21 . . . . 63.7(3) ?
